data_4343941
loop_
_publ_author_name
'Vajeeston, P.'
'Fjellvag, H.'
'Ravindran, P.'

_publ_section_title
;
 Structural phase stability stusdies on M Be H3 (M = Li, Na, K, Rb, Cs)
 from density functional calculations
;
_journal_name_full 'Inorganic Chemistry'
_journal_page_first 508
_journal_page_last 514
_journal_volume 47
_journal_year 2008
_chemical_formula_sum 'Be H3 Rb'
_chemical_name_systematic 'Rb Be H3'
_space_group_IT_number 14
_symmetry_space_group_name_Hall '-P 2ybc'
_symmetry_space_group_name_H-M 'P 1 21/c 1'
_cell_angle_alpha 90
_cell_angle_beta 108.05
_cell_angle_gamma 90
_cell_formula_units_Z 4
_cell_length_a 7.439
_cell_length_b 5.7899
_cell_length_c 9.4579
_cell_volume 387.314
_citation_journal_id_ASTM INOCAJ
_cod_data_source_file Vajeeston_INOCAJ_2008_1486.cif
_cod_data_source_block H3Be1Rb1
_cod_original_cell_volume 387.3141
_cod_original_formula_sum 'H3 Be1 Rb1'
_cod_database_code 4343941

loop_
_symmetry_equiv_pos_as_xyz
x,y,z
-x,y+1/2,-z+1/2
-x,-y,-z
x,-y-1/2,z-1/2

loop_
_atom_site_label
_atom_site_type_symbol
_atom_site_fract_x
_atom_site_fract_y
_atom_site_fract_z
_atom_site_occupancy
_atom_site_U_iso_or_equiv
H1 H-1 0.3838 0.3583 0.1221 1 0.0
H3 H-1 0.2524 0.0101 0.9841 1 0.0
Rb1 Rb+1 0.2424 0.7458 0.2295 1 0.0
Be1 Be+2 0.2613 0.2521 0.9952 1 0.0
H2 H-1 0.1396 0.3885 0.8828 1 0.0
